data_4508424
loop_
_publ_author_name
'Yang, Yan'
'Du, Peng'
'Liu, Ying-Ying'
'Ma, Jian-Fang'

_publ_section_title
;
 A Series of Coordination Polymers Constructed by Flexible 4-Substituted
 Bis(1,2,4-triazole) Ligands and Polycarboxylate Anions: Syntheses,
 Structures, and Photoluminescent Properties
;
_journal_issue 11
_journal_name_full 'Crystal Growth &amp; Design'
_journal_page_first 4781
_journal_paper_doi 10.1021/cg400934z
_journal_volume 13
_journal_year 2013
_chemical_formula_moiety 'C28 H18 Cd2 N6 O10, H2O'
_chemical_formula_sum 'C28 H20 Cd2 N6 O11'
_chemical_formula_weight 841.31
_chemical_name_systematic
;
 ?
;
_space_group_IT_number 13
_symmetry_cell_setting monoclinic
_symmetry_space_group_name_Hall '-P 2yac'
_symmetry_space_group_name_H-M 'P 1 2/n 1'
_atom_sites_solution_hydrogens geom
_atom_sites_solution_primary direct
_atom_sites_solution_secondary difmap
_audit_creation_method SHELXL-97
_cell_angle_alpha 90
_cell_angle_beta 103.479(4)
_cell_angle_gamma 90
_cell_formula_units_Z 4
_cell_length_a 17.6724(6)
_cell_length_b 7.5085(2)
_cell_length_c 21.7973(8)
_cell_measurement_reflns_used 4411
_cell_measurement_temperature 293(2)
_cell_measurement_theta_max 29.1763
_cell_measurement_theta_min 3.2717
_cell_volume 2812.69(17)
_computing_cell_refinement CrysAlis
_computing_data_collection 'CrysAlis (Oxford Diffraction, 2006)'
_computing_data_reduction CrysAlis
_computing_structure_refinement 'SHELXL-97 (Sheldrick, 2008)'
_computing_structure_solution 'SHELXS-97 (Sheldrick, 1997)'
_diffrn_ambient_temperature 293(2)
_diffrn_measured_fraction_theta_full 0.996
_diffrn_measured_fraction_theta_max 0.996
_diffrn_measurement_device_type 'Oxford Diffraction Gemini R Ultra'
_diffrn_measurement_method '\w scan'
_diffrn_radiation_monochromator graphite
_diffrn_radiation_source 'fine-focus sealed tube'
_diffrn_radiation_type MoK\a
_diffrn_radiation_wavelength 0.71073
_diffrn_reflns_av_R_equivalents 0.0261
_diffrn_reflns_av_sigmaI/netI 0.0397
_diffrn_reflns_limit_h_max 13
_diffrn_reflns_limit_h_min -21
_diffrn_reflns_limit_k_max 8
_diffrn_reflns_limit_k_min -9
_diffrn_reflns_limit_l_max 26
_diffrn_reflns_limit_l_min -22
_diffrn_reflns_number 10763
_diffrn_reflns_theta_full 25.00
_diffrn_reflns_theta_max 25.35
_diffrn_reflns_theta_min 3.36
_exptl_absorpt_coefficient_mu 1.588
_exptl_absorpt_correction_T_max 0.7418
_exptl_absorpt_correction_T_min 0.6472
_exptl_absorpt_correction_type multi-scan
_exptl_absorpt_process_details
;
CrysAlis (Oxford Diffraction, 2006)
;
_exptl_crystal_colour yellow
_exptl_crystal_density_diffrn 1.987
_exptl_crystal_density_method 'not measured'
_exptl_crystal_description block
_exptl_crystal_F_000 1656
_exptl_crystal_size_max 0.30
_exptl_crystal_size_mid 0.24
_exptl_crystal_size_min 0.20
_refine_diff_density_max 0.689
_refine_diff_density_min -0.570
_refine_diff_density_rms 0.094
_refine_ls_extinction_method none
_refine_ls_goodness_of_fit_ref 1.047
_refine_ls_hydrogen_treatment constr
_refine_ls_matrix_type full
_refine_ls_number_parameters 426
_refine_ls_number_reflns 5116
_refine_ls_number_restraints 0
_refine_ls_restrained_S_all 1.047
_refine_ls_R_factor_all 0.0392
_refine_ls_R_factor_gt 0.0304
_refine_ls_shift/su_max 0.001
_refine_ls_shift/su_mean 0.000
_refine_ls_structure_factor_coef Fsqd
_refine_ls_weighting_details 'calc w=1/[\s^2^(Fo^2^)+(0.0246P)^2^+1.3082P] where P=(Fo^2^+2Fc^2^)/3'
_refine_ls_weighting_scheme calc
_refine_ls_wR_factor_gt 0.0630
_refine_ls_wR_factor_ref 0.0675
_reflns_number_gt 4329
_reflns_number_total 5116
_reflns_threshold_expression >2\s(I)
_cod_data_source_file cg400934z_si_002.cif
_cod_data_source_block Compound-3
_cod_original_cell_volume 2812.68(16)
_cod_original_sg_symbol_H-M 'P 2/n'
_cod_database_code 4508424

loop_
_symmetry_equiv_pos_as_xyz
'x, y, z'
'-x+1/2, y, -z+1/2'
'-x, -y, -z'
'x-1/2, -y, z-1/2'

loop_
_atom_site_label
_atom_site_type_symbol
_atom_site_fract_x
_atom_site_fract_y
_atom_site_fract_z
_atom_site_U_iso_or_equiv
_atom_site_adp_type
_atom_site_occupancy
_atom_site_symmetry_multiplicity
_atom_site_calc_flag
_atom_site_refinement_flags
Cd1 Cd 0.504306(13) 0.02958(3) 0.180712(11) 0.01989(8) Uani 1 1 d .
Cd2 Cd 0.493213(13) -0.51414(3) 0.260170(12) 0.02114(8) Uani 1 1 d .
C1 C 0.3944(2) -0.1388(5) -0.00304(18) 0.0380(10) Uani 1 1 d .
H1 H 0.3970 -0.1915 -0.0411 0.046 Uiso 1 1 calc R
C2 C 0.3512(2) -0.0086(5) 0.06891(17) 0.0324(9) Uani 1 1 d .
H2 H 0.3188 0.0466 0.0912 0.039 Uiso 1 1 calc R
C3 C 0.2516(2) -0.0705(5) -0.03206(17) 0.0340(9) Uani 1 1 d .
C4 C 0.1865(2) -0.1081(6) -0.00871(19) 0.0426(10) Uani 1 1 d .
C5 C 0.1141(3) -0.1060(6) -0.0501(2) 0.0543(12) Uani 1 1 d .
H5 H 0.0697 -0.1291 -0.0355 0.065 Uiso 1 1 calc R
C6 C 0.1075(3) -0.0694(6) -0.1136(2) 0.0518(12) Uani 1 1 d .
H6 H 0.0587 -0.0686 -0.1412 0.062 Uiso 1 1 calc R
C7 C 0.1722(3) -0.0346(6) -0.1357(2) 0.0492(11) Uani 1 1 d .
H7 H 0.1671 -0.0111 -0.1784 0.059 Uiso 1 1 calc R
C8 C 0.2447(3) -0.0340(5) -0.09534(19) 0.0402(10) Uani 1 1 d .
H8 H 0.2886 -0.0094 -0.1104 0.048 Uiso 1 1 calc R
C9 C 0.1466(3) -0.2381(9) 0.0815(2) 0.0748(17) Uani 1 1 d .
H9A H 0.1005 -0.2675 0.0492 0.090 Uiso 1 1 calc R
H9B H 0.1307 -0.1686 0.1139 0.090 Uiso 1 1 calc R
C10 C 0.1860(3) -0.4039(8) 0.1094(2) 0.0711(16) Uani 1 1 d .
H10A H 0.2378 -0.3757 0.1340 0.085 Uiso 1 1 calc R
H10B H 0.1570 -0.4571 0.1374 0.085 Uiso 1 1 calc R
C11 C 0.2580(3) -0.5393(6) 0.0389(2) 0.0492(11) Uani 1 1 d .
C12 C 0.2477(2) -0.5791(5) -0.02477(18) 0.0369(9) Uani 1 1 d .
C13 C 0.3113(3) -0.6129(6) -0.0495(2) 0.0495(11) Uani 1 1 d .
H13 H 0.3040 -0.6419 -0.0920 0.059 Uiso 1 1 calc R
C14 C 0.3861(3) -0.6039(7) -0.0115(3) 0.0634(13) Uani 1 1 d .
H14 H 0.4292 -0.6266 -0.0279 0.076 Uiso 1 1 calc R
C15 C 0.3952(3) -0.5605(6) 0.0515(3) 0.0632(14) Uani 1 1 d .
H15 H 0.4451 -0.5522 0.0772 0.076 Uiso 1 1 calc R
C16 C 0.3333(3) -0.5297(6) 0.0764(2) 0.0576(13) Uani 1 1 d .
H16 H 0.3410 -0.5019 0.1190 0.069 Uiso 1 1 calc R
C17 C 0.1493(2) -0.5248(5) -0.12467(19) 0.0359(9) Uani 1 1 d .
H17 H 0.1827 -0.4702 -0.1461 0.043 Uiso 1 1 calc R
C18 C 0.1037(3) -0.6510(6) -0.05355(19) 0.0460(11) Uani 1 1 d .
H18 H 0.0999 -0.7013 -0.0154 0.055 Uiso 1 1 calc R
C19 C 0.68103(17) -0.3948(4) 0.22405(15) 0.0180(7) Uani 1 1 d .
C20 C 0.68188(17) -0.5813(4) 0.22335(15) 0.0169(7) Uani 1 1 d .
C21 C 0.7500 -0.6704(6) 0.2500 0.0189(10) Uani 1 2 d S
H21 H 0.7500 -0.7943 0.2500 0.023 Uiso 1 2 calc SR
C22 C 0.7500 -0.3056(6) 0.2500 0.0194(10) Uani 1 2 d S
H22 H 0.7500 -0.1818 0.2500 0.023 Uiso 1 2 calc SR
C23 C 0.60750(19) -0.2899(4) 0.20011(15) 0.0207(7) Uani 1 1 d .
C24 C 0.61171(18) -0.6951(4) 0.19703(16) 0.0185(7) Uani 1 1 d .
C25 C 0.31861(18) -0.9010(4) 0.25045(15) 0.0195(7) Uani 1 1 d .
C26 C 0.31843(18) -1.0877(4) 0.24928(15) 0.0195(7) Uani 1 1 d .
C27 C 0.2500 -1.1760(6) 0.2500 0.0180(10) Uani 1 2 d S
H27 H 0.2500 -1.2999 0.2500 0.022 Uiso 1 2 calc SR
C28 C 0.2500 -0.8114(6) 0.2500 0.0245(11) Uani 1 2 d S
H28 H 0.2500 -0.6875 0.2500 0.029 Uiso 1 2 calc SR
C29 C 0.38858(18) -0.7876(4) 0.25122(17) 0.0214(7) Uani 1 1 d .
C30 C 0.39146(19) -1.1904(4) 0.24930(15) 0.0209(7) Uani 1 1 d .
N1 N 0.42511(17) -0.0355(4) 0.09065(14) 0.0285(7) Uani 1 1 d .
N2 N 0.45350(18) -0.1202(4) 0.04458(15) 0.0386(8) Uani 1 1 d .
N3 N 0.32771(18) -0.0716(4) 0.00958(14) 0.0308(7) Uani 1 1 d .
N4 N 0.17070(19) -0.5851(4) -0.06539(14) 0.0343(7) Uani 1 1 d .
N5 N 0.07543(19) -0.5526(4) -0.14840(15) 0.0341(7) Uani 1 1 d .
N6 N 0.0454(2) -0.6343(5) -0.10255(16) 0.0451(9) Uani 1 1 d .
O1 O 0.19968(18) -0.1370(5) 0.05453(14) 0.0739(11) Uani 1 1 d .
O2 O 0.1914(2) -0.5281(6) 0.06059(16) 0.0839(13) Uani 1 1 d .
O3 O 0.61467(13) -0.1250(3) 0.19533(12) 0.0333(6) Uani 1 1 d .
O4 O 0.54339(12) -0.3716(3) 0.18732(11) 0.0238(5) Uani 1 1 d .
O6 O 0.59672(14) -0.7489(3) 0.14282(11) 0.0314(6) Uani 1 1 d .
O5 O 0.57418(12) -0.7455(3) 0.23824(10) 0.0226(5) Uani 1 1 d .
O7 O 0.40687(13) -0.7556(3) 0.19982(11) 0.0255(5) Uani 1 1 d .
O8 O 0.42157(13) -0.7180(3) 0.30271(11) 0.0292(6) Uani 1 1 d .
O9 O 0.45479(12) -1.1085(3) 0.25583(11) 0.0246(5) Uani 1 1 d .
O10 O 0.38432(14) -1.3568(3) 0.24392(13) 0.0362(7) Uani 1 1 d .
O1W O 0.4212(4) -0.8277(11) 0.4224(3) 0.196(3) Uani 1 1 d .

loop_
_atom_site_aniso_label
_atom_site_aniso_U_11
_atom_site_aniso_U_22
_atom_site_aniso_U_33
_atom_site_aniso_U_23
_atom_site_aniso_U_13
_atom_site_aniso_U_12
Cd1 0.01361(13) 0.01894(13) 0.02591(15) -0.00158(10) 0.00212(10) -0.00089(9)
Cd2 0.01455(14) 0.01877(13) 0.03093(16) -0.00122(10) 0.00697(11) -0.00079(9)
C1 0.038(2) 0.049(2) 0.026(2) -0.0062(19) 0.0058(19) -0.0008(19)
C2 0.030(2) 0.038(2) 0.026(2) -0.0082(17) -0.0008(17) 0.0004(17)
C3 0.035(2) 0.035(2) 0.026(2) -0.0041(18) -0.0060(17) -0.0011(18)
C4 0.036(2) 0.057(3) 0.030(2) -0.001(2) -0.0043(19) -0.008(2)
C5 0.035(3) 0.075(3) 0.047(3) -0.009(3) -0.002(2) -0.004(2)
C6 0.038(3) 0.062(3) 0.042(3) -0.015(2) -0.018(2) 0.006(2)
C7 0.056(3) 0.055(3) 0.029(2) -0.006(2) -0.006(2) 0.001(2)
C8 0.040(3) 0.044(2) 0.033(2) -0.0041(19) 0.0009(19) -0.0018(19)
C9 0.054(3) 0.122(5) 0.054(3) 0.007(3) 0.023(3) -0.009(3)
C10 0.084(4) 0.099(4) 0.032(3) -0.010(3) 0.016(3) -0.014(4)
C11 0.052(3) 0.060(3) 0.030(2) 0.000(2) -0.001(2) -0.009(2)
C12 0.041(2) 0.033(2) 0.031(2) 0.0036(18) -0.0046(18) -0.0018(18)
C13 0.047(3) 0.056(3) 0.043(3) 0.001(2) 0.005(2) -0.001(2)
C14 0.039(3) 0.068(3) 0.076(4) 0.007(3) -0.001(3) -0.003(2)
C15 0.050(3) 0.055(3) 0.067(4) 0.018(3) -0.020(3) -0.007(3)
C16 0.063(4) 0.059(3) 0.038(3) 0.006(2) -0.014(2) -0.008(3)
C17 0.040(3) 0.033(2) 0.034(2) 0.0043(18) 0.0052(19) 0.0019(18)
C18 0.050(3) 0.057(3) 0.030(2) 0.007(2) 0.007(2) -0.008(2)
C19 0.0136(17) 0.0183(15) 0.0228(18) -0.0003(14) 0.0056(14) 0.0012(13)
C20 0.0133(17) 0.0192(15) 0.0200(17) -0.0019(14) 0.0073(14) -0.0003(13)
C21 0.012(2) 0.016(2) 0.028(3) 0.000 0.004(2) 0.000
C22 0.019(3) 0.012(2) 0.029(3) 0.000 0.009(2) 0.000
C23 0.0200(19) 0.0221(17) 0.0222(18) 0.0031(14) 0.0091(15) 0.0028(14)
C24 0.0121(17) 0.0137(15) 0.028(2) -0.0004(15) 0.0018(15) 0.0045(13)
C25 0.0147(17) 0.0175(15) 0.0271(19) 0.0011(15) 0.0062(15) -0.0007(13)
C26 0.0152(17) 0.0193(16) 0.0244(18) 0.0023(15) 0.0058(14) 0.0041(13)
C27 0.020(3) 0.013(2) 0.022(3) 0.000 0.009(2) 0.000
C28 0.021(3) 0.013(2) 0.040(3) 0.000 0.009(2) 0.000
C29 0.0132(17) 0.0129(15) 0.038(2) 0.0044(16) 0.0060(16) 0.0049(13)
C30 0.0184(18) 0.0224(18) 0.0233(19) 0.0065(15) 0.0077(15) 0.0017(14)
N1 0.0245(17) 0.0314(16) 0.0259(16) -0.0038(14) -0.0017(13) -0.0009(13)
N2 0.0318(19) 0.053(2) 0.0308(18) -0.0103(16) 0.0061(16) 0.0014(16)
N3 0.0298(18) 0.0337(17) 0.0249(17) -0.0023(14) -0.0019(14) -0.0036(14)
N4 0.0359(19) 0.0400(18) 0.0232(17) 0.0007(15) -0.0011(14) -0.0017(15)
N5 0.035(2) 0.0343(17) 0.0301(18) 0.0043(15) 0.0022(15) 0.0014(15)
N6 0.039(2) 0.057(2) 0.037(2) 0.0066(18) 0.0057(17) -0.0040(17)
O1 0.046(2) 0.133(3) 0.0370(18) 0.015(2) -0.0012(15) -0.029(2)
O2 0.069(3) 0.135(4) 0.049(2) -0.045(2) 0.0157(19) -0.025(2)
O3 0.0222(14) 0.0177(12) 0.0591(18) 0.0083(12) 0.0079(13) 0.0040(10)
O4 0.0144(12) 0.0251(12) 0.0305(13) 0.0055(11) 0.0023(10) 0.0006(10)
O6 0.0304(15) 0.0330(14) 0.0282(15) -0.0088(12) 0.0014(11) -0.0052(11)
O5 0.0158(12) 0.0178(11) 0.0347(14) -0.0010(11) 0.0071(11) -0.0009(9)
O7 0.0192(13) 0.0228(12) 0.0370(15) 0.0048(11) 0.0117(11) 0.0018(10)
O8 0.0243(14) 0.0284(13) 0.0352(15) -0.0049(12) 0.0079(12) -0.0083(11)
O9 0.0136(12) 0.0257(12) 0.0352(14) 0.0054(11) 0.0070(11) 0.0027(10)
O10 0.0226(14) 0.0165(12) 0.072(2) 0.0000(12) 0.0170(14) 0.0030(10)
O1W 0.220(7) 0.280(9) 0.104(4) 0.032(5) 0.071(5) 0.072(7)

loop_
_atom_type_symbol
_atom_type_description
_atom_type_scat_dispersion_real
_atom_type_scat_dispersion_imag
_atom_type_scat_source
C C 0.0033 0.0016 'International Tables Vol C Tables 4.2.6.8 and 6.1.1.4'
H H 0.0000 0.0000 'International Tables Vol C Tables 4.2.6.8 and 6.1.1.4'
N N 0.0061 0.0033 'International Tables Vol C Tables 4.2.6.8 and 6.1.1.4'
O O 0.0106 0.0060 'International Tables Vol C Tables 4.2.6.8 and 6.1.1.4'
Cd Cd -0.8075 1.2024 'International Tables Vol C Tables 4.2.6.8 and 6.1.1.4'

loop_
_geom_angle_atom_site_label_1
_geom_angle_atom_site_label_2
_geom_angle_atom_site_label_3
_geom_angle
_geom_angle_site_symmetry_1
_geom_angle_site_symmetry_3
N1 Cd1 O3 111.60(10) . .
N1 Cd1 O9 105.73(10) . 1_565
O3 Cd1 O9 97.49(8) . 1_565
N1 Cd1 O5 144.03(9) . 1_565
O3 Cd1 O5 87.90(8) . 1_565
O9 Cd1 O5 100.99(8) 1_565 1_565
N1 Cd1 O7 88.38(9) . 1_565
O3 Cd1 O7 159.99(9) . 1_565
O9 Cd1 O7 77.04(7) 1_565 1_565
O5 Cd1 O7 74.53(7) 1_565 1_565
N1 Cd1 O6 100.15(9) . 1_565
O3 Cd1 O6 77.56(8) . 1_565
O9 Cd1 O6 153.56(8) 1_565 1_565
O5 Cd1 O6 53.28(7) 1_565 1_565
O7 Cd1 O6 98.65(7) 1_565 1_565
O10 Cd2 N5 112.55(11) 1_565 4_646
O10 Cd2 O4 95.95(8) 1_565 .
N5 Cd2 O4 103.92(10) 4_646 .
O10 Cd2 O8 83.15(8) 1_565 .
N5 Cd2 O8 95.38(10) 4_646 .
O4 Cd2 O8 159.34(8) . .
O10 Cd2 O5 154.40(9) 1_565 .
N5 Cd2 O5 92.67(10) 4_646 .
O4 Cd2 O5 81.45(7) . .
O8 Cd2 O5 90.48(8) . .
O10 Cd2 O7 84.43(8) 1_565 .
N5 Cd2 O7 144.35(9) 4_646 .
O4 Cd2 O7 105.17(8) . .
O8 Cd2 O7 54.17(8) . .
O5 Cd2 O7 71.89(7) . .
O10 Cd2 C29 80.88(8) 1_565 .
N5 Cd2 C29 121.32(11) 4_646 .
O4 Cd2 C29 132.35(10) . .
O8 Cd2 C29 27.04(9) . .
O5 Cd2 C29 82.26(8) . .
O7 Cd2 C29 27.29(8) . .
N2 C1 N3 111.7(3) . .
N2 C1 H1 124.1 . .
N3 C1 H1 124.1 . .
N1 C2 N3 110.7(3) . .
N1 C2 H2 124.6 . .
N3 C2 H2 124.6 . .
C8 C3 C4 121.0(4) . .
C8 C3 N3 119.0(4) . .
C4 C3 N3 120.0(3) . .
O1 C4 C5 125.2(4) . .
O1 C4 C3 116.2(4) . .
C5 C4 C3 118.5(4) . .
C4 C5 C6 120.1(4) . .
C4 C5 H5 119.9 . .
C6 C5 H5 119.9 . .
C7 C6 C5 120.5(4) . .
C7 C6 H6 119.7 . .
C5 C6 H6 119.7 . .
C6 C7 C8 120.4(4) . .
C6 C7 H7 119.8 . .
C8 C7 H7 119.8 . .
C7 C8 C3 119.4(4) . .
C7 C8 H8 120.3 . .
C3 C8 H8 120.3 . .
O1 C9 C10 108.7(4) . .
O1 C9 H9A 109.9 . .
C10 C9 H9A 109.9 . .
O1 C9 H9B 109.9 . .
C10 C9 H9B 109.9 . .
H9A C9 H9B 108.3 . .
O2 C10 C9 110.3(4) . .
O2 C10 H10A 109.6 . .
C9 C10 H10A 109.6 . .
O2 C10 H10B 109.6 . .
C9 C10 H10B 109.6 . .
H10A C10 H10B 108.1 . .
O2 C11 C12 115.9(4) . .
O2 C11 C16 125.1(4) . .
C12 C11 C16 118.8(5) . .
C13 C12 C11 120.2(4) . .
C13 C12 N4 119.5(4) . .
C11 C12 N4 120.3(4) . .
C12 C13 C14 120.4(4) . .
C12 C13 H13 119.8 . .
C14 C13 H13 119.8 . .
C15 C14 C13 118.6(5) . .
C15 C14 H14 120.7 . .
C13 C14 H14 120.7 . .
C16 C15 C14 121.5(5) . .
C16 C15 H15 119.3 . .
C14 C15 H15 119.3 . .
C15 C16 C11 120.6(5) . .
C15 C16 H16 119.7 . .
C11 C16 H16 119.7 . .
N5 C17 N4 111.2(4) . .
N5 C17 H17 124.4 . .
N4 C17 H17 124.4 . .
N6 C18 N4 111.4(3) . .
N6 C18 H18 124.3 . .
N4 C18 H18 124.3 . .
C22 C19 C20 118.4(3) . .
C22 C19 C23 119.6(3) . .
C20 C19 C23 122.0(3) . .
C21 C20 C19 119.4(3) . .
C21 C20 C24 116.4(3) . .
C19 C20 C24 124.2(3) . .
C20 C21 C20 122.0(4) 2_655 .
C20 C21 H21 119.0 2_655 .
C20 C21 H21 119.0 . .
C19 C22 C19 122.4(4) 2_655 .
C19 C22 H22 118.8 2_655 .
C19 C22 H22 118.8 . .
O3 C23 O4 124.5(3) . .
O3 C23 C19 116.8(3) . .
O4 C23 C19 118.8(3) . .
O6 C24 O5 123.2(3) . .
O6 C24 C20 122.1(3) . .
O5 C24 C20 114.3(3) . .
C28 C25 C26 119.2(3) . .
C28 C25 C29 116.3(3) . .
C26 C25 C29 124.6(3) . .
C27 C26 C25 118.5(3) . .
C27 C26 C30 120.5(3) . .
C25 C26 C30 121.0(3) . .
C26 C27 C26 122.7(4) . 2
C26 C27 H27 118.7 . .
C26 C27 H27 118.7 2 .
C25 C28 C25 121.8(4) 2 .
C25 C28 H28 119.1 2 .
C25 C28 H28 119.1 . .
O8 C29 O7 123.7(3) . .
O8 C29 C25 117.3(3) . .
O7 C29 C25 118.7(3) . .
O8 C29 Cd2 57.17(16) . .
O7 C29 Cd2 67.14(17) . .
C25 C29 Cd2 165.6(2) . .
O9 C30 O10 124.4(3) . .
O9 C30 C26 119.4(3) . .
O10 C30 C26 116.2(3) . .
C2 N1 N2 108.2(3) . .
C2 N1 Cd1 132.3(3) . .
N2 N1 Cd1 119.5(2) . .
C1 N2 N1 105.7(3) . .
C2 N3 C1 103.6(3) . .
C2 N3 C3 129.6(3) . .
C1 N3 C3 126.8(3) . .
C17 N4 C18 104.1(3) . .
C17 N4 C12 126.6(3) . .
C18 N4 C12 129.3(3) . .
C17 N5 N6 107.6(3) . .
C17 N5 Cd2 134.5(3) . 4_545
N6 N5 Cd2 117.8(2) . 4_545
C18 N6 N5 105.8(3) . .
C4 O1 C9 121.7(4) . .
C11 O2 C10 120.5(4) . .
C23 O3 Cd1 115.2(2) . .
C23 O4 Cd2 123.7(2) . .
C24 O6 Cd1 85.08(18) . 1_545
C24 O5 Cd1 97.71(19) . 1_545
C24 O5 Cd2 110.96(18) . .
Cd1 O5 Cd2 112.20(9) 1_545 .
C29 O7 Cd1 111.09(19) . 1_545
C29 O7 Cd2 85.58(19) . .
Cd1 O7 Cd2 101.32(8) 1_545 .
C29 O8 Cd2 95.79(19) . .
C30 O9 Cd1 128.5(2) . 1_545
C30 O10 Cd2 116.7(2) . 1_545

loop_
_geom_bond_atom_site_label_1
_geom_bond_atom_site_label_2
_geom_bond_distance
_geom_bond_site_symmetry_2
Cd1 N1 2.184(3) .
Cd1 O3 2.228(2) .
Cd1 O9 2.278(2) 1_565
Cd1 O5 2.286(2) 1_565
Cd1 O7 2.465(2) 1_565
Cd1 O6 2.597(2) 1_565
Cd2 O10 2.215(2) 1_565
Cd2 N5 2.232(3) 4_646
Cd2 O4 2.261(2) .
Cd2 O8 2.314(2) .
Cd2 O5 2.369(2) .
Cd2 O7 2.532(2) .
Cd2 C29 2.739(3) .
C1 N2 1.297(5) .
C1 N3 1.368(5) .
C1 H1 0.9300 .
C2 N1 1.298(5) .
C2 N3 1.348(5) .
C2 H2 0.9300 .
C3 C8 1.383(5) .
C3 C4 1.392(5) .
C3 N3 1.436(5) .
C4 O1 1.361(5) .
C4 C5 1.384(6) .
C5 C6 1.387(6) .
C5 H5 0.9300 .
C6 C7 1.365(6) .
C6 H6 0.9300 .
C7 C8 1.375(6) .
C7 H7 0.9300 .
C8 H8 0.9300 .
C9 O1 1.436(5) .
C9 C10 1.486(7) .
C9 H9A 0.9700 .
C9 H9B 0.9700 .
C10 O2 1.434(6) .
C10 H10A 0.9700 .
C10 H10B 0.9700 .
C11 O2 1.368(6) .
C11 C12 1.389(6) .
C11 C16 1.392(6) .
C12 C13 1.378(6) .
C12 N4 1.441(5) .
C13 C14 1.390(6) .
C13 H13 0.9300 .
C14 C15 1.382(7) .
C14 H14 0.9300 .
C15 C16 1.350(7) .
C15 H15 0.9300 .
C16 H16 0.9300 .
C17 N5 1.304(5) .
C17 N4 1.338(5) .
C17 H17 0.9300 .
C18 N6 1.305(5) .
C18 N4 1.363(5) .
C18 H18 0.9300 .
C19 C22 1.390(4) .
C19 C20 1.400(4) .
C19 C23 1.505(4) .
C20 C21 1.381(4) .
C20 C24 1.505(4) .
C21 C20 1.381(4) 2_655
C21 H21 0.9300 .
C22 C19 1.390(4) 2_655
C22 H22 0.9300 .
C23 O3 1.252(4) .
C23 O4 1.261(4) .
C24 O6 1.218(4) .
C24 O5 1.291(4) .
C25 C28 1.385(4) .
C25 C26 1.402(4) .
C25 C29 1.498(4) .
C26 C27 1.382(4) .
C26 C30 1.503(4) .
C27 C26 1.382(4) 2
C27 H27 0.9300 .
C28 C25 1.385(4) 2
C28 H28 0.9300 .
C29 O8 1.252(4) .
C29 O7 1.260(4) .
C30 O9 1.256(4) .
C30 O10 1.259(4) .
N1 N2 1.378(4) .
N5 N6 1.380(4) .
N5 Cd2 2.232(3) 4_545
O6 Cd1 2.597(2) 1_545
O5 Cd1 2.286(2) 1_545
O7 Cd1 2.465(2) 1_545
O9 Cd1 2.278(2) 1_545
O10 Cd2 2.215(2) 1_545

loop_
_geom_torsion_atom_site_label_1
_geom_torsion_atom_site_label_2
_geom_torsion_atom_site_label_3
_geom_torsion_atom_site_label_4
_geom_torsion
_geom_torsion_site_symmetry_1
_geom_torsion_site_symmetry_4
C8 C3 C4 O1 -178.2(4) . .
N3 C3 C4 O1 2.7(6) . .
C8 C3 C4 C5 -0.9(6) . .
N3 C3 C4 C5 -180.0(4) . .
O1 C4 C5 C6 177.9(4) . .
C3 C4 C5 C6 0.9(7) . .
C4 C5 C6 C7 -0.3(7) . .
C5 C6 C7 C8 -0.5(7) . .
C6 C7 C8 C3 0.5(6) . .
C4 C3 C8 C7 0.2(6) . .
N3 C3 C8 C7 179.3(4) . .
O1 C9 C10 O2 -74.7(5) . .
O2 C11 C12 C13 -172.7(4) . .
C16 C11 C12 C13 1.7(6) . .
O2 C11 C12 N4 7.3(6) . .
C16 C11 C12 N4 -178.2(4) . .
C11 C12 C13 C14 -1.4(7) . .
N4 C12 C13 C14 178.6(4) . .
C12 C13 C14 C15 0.0(7) . .
C13 C14 C15 C16 1.0(8) . .
C14 C15 C16 C11 -0.6(7) . .
O2 C11 C16 C15 173.2(5) . .
C12 C11 C16 C15 -0.7(7) . .
C22 C19 C20 C21 2.0(4) . .
C23 C19 C20 C21 -175.5(2) . .
C22 C19 C20 C24 179.8(2) . .
C23 C19 C20 C24 2.3(5) . .
C19 C20 C21 C20 -1.02(19) . 2_655
C24 C20 C21 C20 -179.0(3) . 2_655
C20 C19 C22 C19 -1.00(19) . 2_655
C23 C19 C22 C19 176.5(3) . 2_655
C22 C19 C23 O3 11.4(4) . .
C20 C19 C23 O3 -171.1(3) . .
C22 C19 C23 O4 -167.4(2) . .
C20 C19 C23 O4 10.1(4) . .
C21 C20 C24 O6 -88.7(4) . .
C19 C20 C24 O6 93.5(4) . .
C21 C20 C24 O5 84.4(3) . .
C19 C20 C24 O5 -93.4(4) . .
C28 C25 C26 C27 -2.3(4) . .
C29 C25 C26 C27 178.7(3) . .
C28 C25 C26 C30 179.6(2) . .
C29 C25 C26 C30 0.6(5) . .
C25 C26 C27 C26 1.1(2) . 2
C30 C26 C27 C26 179.3(3) . 2
C26 C25 C28 C25 1.2(2) . 2
C29 C25 C28 C25 -179.7(3) . 2
C28 C25 C29 O8 77.3(4) . .
C26 C25 C29 O8 -103.6(4) . .
C28 C25 C29 O7 -96.9(3) . .
C26 C25 C29 O7 82.2(4) . .
C28 C25 C29 Cd2 13.7(11) . .
C26 C25 C29 Cd2 -167.2(8) . .
O10 Cd2 C29 O8 -92.8(2) 1_565 .
N5 Cd2 C29 O8 18.1(2) 4_646 .
O4 Cd2 C29 O8 177.46(16) . .
O5 Cd2 C29 O8 106.53(19) . .
O7 Cd2 C29 O8 171.6(3) . .
O10 Cd2 C29 O7 95.55(18) 1_565 .
N5 Cd2 C29 O7 -153.53(17) 4_646 .
O4 Cd2 C29 O7 5.8(2) . .
O8 Cd2 C29 O7 -171.6(3) . .
O5 Cd2 C29 O7 -65.11(17) . .
O10 Cd2 C29 C25 -21.5(10) 1_565 .
N5 Cd2 C29 C25 89.4(10) 4_646 .
O4 Cd2 C29 C25 -111.2(10) . .
O8 Cd2 C29 C25 71.3(10) . .
O5 Cd2 C29 C25 177.8(10) . .
O7 Cd2 C29 C25 -117.0(10) . .
C27 C26 C30 O9 -172.0(3) . .
C25 C26 C30 O9 6.1(5) . .
C27 C26 C30 O10 6.5(4) . .
C25 C26 C30 O10 -175.4(3) . .
N3 C2 N1 N2 0.0(4) . .
N3 C2 N1 Cd1 179.3(2) . .
O3 Cd1 N1 C2 163.4(3) . .
O9 Cd1 N1 C2 58.5(3) 1_565 .
O5 Cd1 N1 C2 -78.0(4) 1_565 .
O7 Cd1 N1 C2 -17.6(3) 1_565 .
O6 Cd1 N1 C2 -116.1(3) 1_565 .
O3 Cd1 N1 N2 -17.3(3) . .
O9 Cd1 N1 N2 -122.2(2) 1_565 .
O5 Cd1 N1 N2 101.3(3) 1_565 .
O7 Cd1 N1 N2 161.7(2) 1_565 .
O6 Cd1 N1 N2 63.2(2) 1_565 .
N3 C1 N2 N1 -0.6(4) . .
C2 N1 N2 C1 0.4(4) . .
Cd1 N1 N2 C1 -179.1(2) . .
N1 C2 N3 C1 -0.3(4) . .
N1 C2 N3 C3 179.9(3) . .
N2 C1 N3 C2 0.5(4) . .
N2 C1 N3 C3 -179.7(3) . .
C8 C3 N3 C2 139.7(4) . .
C4 C3 N3 C2 -41.2(6) . .
C8 C3 N3 C1 -40.0(5) . .
C4 C3 N3 C1 139.1(4) . .
N5 C17 N4 C18 -0.8(4) . .
N5 C17 N4 C12 179.3(3) . .
N6 C18 N4 C17 0.8(5) . .
N6 C18 N4 C12 -179.3(4) . .
C13 C12 N4 C17 -39.7(6) . .
C11 C12 N4 C17 140.2(4) . .
C13 C12 N4 C18 140.4(4) . .
C11 C12 N4 C18 -39.6(6) . .
N4 C17 N5 N6 0.6(4) . .
N4 C17 N5 Cd2 176.9(2) . 4_545
N4 C18 N6 N5 -0.5(5) . .
C17 N5 N6 C18 0.0(4) . .
Cd2 N5 N6 C18 -177.1(3) 4_545 .
C5 C4 O1 C9 26.3(8) . .
C3 C4 O1 C9 -156.6(4) . .
C10 C9 O1 C4 114.3(5) . .
C12 C11 O2 C10 -146.1(4) . .
C16 C11 O2 C10 39.9(7) . .
C9 C10 O2 C11 96.6(6) . .
O4 C23 O3 Cd1 11.8(4) . .
C19 C23 O3 Cd1 -166.9(2) . .
N1 Cd1 O3 C23 -64.7(3) . .
O9 Cd1 O3 C23 45.5(3) 1_565 .
O5 Cd1 O3 C23 146.3(2) 1_565 .
O7 Cd1 O3 C23 118.1(3) 1_565 .
O6 Cd1 O3 C23 -160.9(3) 1_565 .
O3 C23 O4 Cd2 -113.8(3) . .
C19 C23 O4 Cd2 64.9(3) . .
O10 Cd2 O4 C23 120.6(2) 1_565 .
N5 Cd2 O4 C23 5.5(2) 4_646 .
O8 Cd2 O4 C23 -153.1(2) . .
O5 Cd2 O4 C23 -85.1(2) . .
O7 Cd2 O4 C23 -153.6(2) . .
C29 Cd2 O4 C23 -156.4(2) . .
O5 C24 O6 Cd1 -8.5(3) . 1_545
C20 C24 O6 Cd1 164.0(3) . 1_545
O6 C24 O5 Cd1 9.7(3) . 1_545
C20 C24 O5 Cd1 -163.3(2) . 1_545
O6 C24 O5 Cd2 -107.7(3) . .
C20 C24 O5 Cd2 79.3(3) . .
O10 Cd2 O5 C24 86.9(3) 1_565 .
N5 Cd2 O5 C24 -102.7(2) 4_646 .
O4 Cd2 O5 C24 0.9(2) . .
O8 Cd2 O5 C24 161.9(2) . .
O7 Cd2 O5 C24 110.1(2) . .
C29 Cd2 O5 C24 136.0(2) . .
O10 Cd2 O5 Cd1 -21.3(2) 1_565 1_545
N5 Cd2 O5 Cd1 149.12(11) 4_646 1_545
O4 Cd2 O5 Cd1 -107.20(10) . 1_545
O8 Cd2 O5 Cd1 53.70(10) . 1_545
O7 Cd2 O5 Cd1 1.92(8) . 1_545
C29 Cd2 O5 Cd1 27.86(11) . 1_545
O8 C29 O7 Cd1 92.0(3) . 1_545
C25 C29 O7 Cd1 -94.2(3) . 1_545
Cd2 C29 O7 Cd1 100.44(13) . 1_545
O8 C29 O7 Cd2 -8.4(3) . .
C25 C29 O7 Cd2 165.3(2) . .
O10 Cd2 O7 C29 -80.89(18) 1_565 .
N5 Cd2 O7 C29 40.8(2) 4_646 .
O4 Cd2 O7 C29 -175.56(17) . .
O8 Cd2 O7 C29 4.67(17) . .
O5 Cd2 O7 C29 108.97(18) . .
O10 Cd2 O7 Cd1 168.47(10) 1_565 1_545
N5 Cd2 O7 Cd1 -69.86(17) 4_646 1_545
O4 Cd2 O7 Cd1 73.80(9) . 1_545
O8 Cd2 O7 Cd1 -105.97(11) . 1_545
O5 Cd2 O7 Cd1 -1.68(7) . 1_545
C29 Cd2 O7 Cd1 -110.64(19) . 1_545
O7 C29 O8 Cd2 9.3(3) . .
C25 C29 O8 Cd2 -164.6(2) . .
O10 Cd2 O8 C29 83.3(2) 1_565 .
N5 Cd2 O8 C29 -164.5(2) 4_646 .
O4 Cd2 O8 C29 -5.3(3) . .
O5 Cd2 O8 C29 -71.80(19) . .
O7 Cd2 O8 C29 -4.71(17) . .
O10 C30 O9 Cd1 97.1(4) . 1_545
C26 C30 O9 Cd1 -84.5(3) . 1_545
O9 C30 O10 Cd2 8.6(5) . 1_545
C26 C30 O10 Cd2 -169.8(2) . 1_545
